data_3000453
loop_
_publ_author_name
'Gianfranco Ulian'
'Giovanni Valdr\`e'

_publ_section_title
;
 Facile band gap tuning in graphene brucite heterojunctions
;
_journal_name_full 'Scientific Reports'
_journal_page_first 23090
_journal_volume 13
_journal_year 2023
_chemical_formula_sum 'C2 H2 Mg O2'
_chemical_formula_weight 82.343
_chemical_name_common 'Brucite Graphene heterojunction'
_space_group_IT_number 156
_space_group_name_Hall 'P 3 -2"'
_space_group_name_H-M_alt 'P 3 m 1'
_cell_angle_alpha 90.000000
_cell_angle_beta 90.000000
_cell_angle_gamma 120.000000
_cell_formula_units_Z 1
_cell_length_a 2.711330
_cell_length_b 2.711330
_cell_length_c 28.511200
_cell_measurement_pressure 0
_cell_measurement_temperature 0
_cell_volume 181.514
_computing_structure_refinement QuantumATK
_computing_structure_solution QuantumATK
_diffrn_ambient_pressure 0
_diffrn_ambient_temperature 0
_exptl_crystal_density_diffrn 0
_cod_data_source_file HJ_BG_data.cif
_cod_data_source_block BG_ac
_cod_depositor_comments 'Releasing structure 3000453 into public domain as published material.'
_cod_original_cell_volume 181.514309
_cod_original_formula_sum 'Mg O2 H2 C2'
_cod_database_code 3000453

loop_
_space_group_symop_id
_space_group_symop_operation_xyz
1 'x, y, z'
2 '-y, x-y, z'
3 '-x+y, -x, z'
4 '-y, -x, z'
5 '-x+y, y, z'
6 'x, x-y, z'

loop_
_atom_site_label
_atom_site_occupancy
_atom_site_fract_x
_atom_site_fract_y
_atom_site_fract_z
_atom_site_adp_type
_atom_site_B_iso_or_equiv
H1 1.0 0.666667 0.333333 0.385521 Biso 1.000000
O1 1.0 0.666667 0.333333 0.418820 Biso 1.000000
Mg1 1.0 -0.000000 0.000000 0.459527 Biso 1.000000
O2 1.0 0.333333 0.666667 0.499660 Biso 1.000000
H2 1.0 0.333333 0.666667 0.533033 Biso 1.000000
C1 1.0 0.000000 -0.000000 0.615019 Biso 1.000000
C2 1.0 0.666667 0.333333 0.615020 Biso 1.000000
